data_7042049
loop_
_publ_author_name
'Kitos, Alexandros A.'
'Papatriantafyllopoulou, Constantina'
'Tasiopoulos, Anastasios J.'
'Perlepes, Spyros P.'
'Escuer, Albert'
'Nastopoulos, Vassilios'

_publ_section_title
;
 Binding of ligands containing carbonyl and phenol groups to iron(iii):
 new Fe6, Fe10 and Fe12 coordination clusters.
;
_journal_issue 10
_journal_name_full 'Dalton transactions (Cambridge, England : 2003)'
_journal_page_first 3240
_journal_page_last 3251
_journal_paper_doi 10.1039/c6dt04830g
_journal_volume 46
_journal_year 2017
_chemical_formula_moiety 'C68 H86 Cl4 Fe10 O28'
_chemical_formula_sum 'C68 H86 Cl4 Fe10 O28'
_chemical_formula_weight 2051.66
_space_group_crystal_system triclinic
_space_group_IT_number 2
_space_group_name_Hall '-P 1'
_space_group_name_H-M_alt 'P -1'
_symmetry_space_group_name_Hall '-P 1'
_symmetry_space_group_name_H-M 'P -1'
_atom_sites_solution_hydrogens geom
_atom_sites_solution_primary direct
_atom_sites_solution_secondary difmap
_audit_creation_method SHELXL-2014/7
_audit_update_record
;
2016-12-07 deposited with the CCDC.
2017-02-13 downloaded from the CCDC.
;
_cell_angle_alpha 72.941(8)
_cell_angle_beta 79.233(8)
_cell_angle_gamma 71.106(9)
_cell_formula_units_Z 1
_cell_length_a 10.4131(9)
_cell_length_b 15.8853(14)
_cell_length_c 15.9163(14)
_cell_measurement_reflns_used 3388
_cell_measurement_temperature 100(2)
_cell_measurement_theta_max 29.0700
_cell_measurement_theta_min 3.5710
_cell_volume 2369.0(4)
_computing_cell_refinement 'CrysAlisPro (Agilent Technologies, 2011)'
_computing_data_collection 'CrysAlisPro (Agilent Technologies, 2011)'
_computing_data_reduction 'CrysAlisPro (Agilent Technologies, 2011)'
_computing_molecular_graphics
;ORTEP-3 for Windows (Farrugia, 1997); PLATON (Spek, 1990);
MERCURY (Bruno et al. 2002); DIAMOND (Brandenburg, 2014); 
X-SEED (Barbour, 2001)
;
_computing_publication_material 'WINGX (Farrugia, 1999)'
_computing_structure_refinement 'SHELXL-2014/7 (Sheldrick, 2014)'
_computing_structure_solution 'SIR92 (Altomare et al., 1994)'
_diffrn_ambient_temperature 100(2)
_diffrn_detector_area_resol_mean 10.4223
_diffrn_measured_fraction_theta_full 0.997
_diffrn_measured_fraction_theta_max 0.997
_diffrn_measurement_device_type 'Oxford Diffraction SuperNova with Atlas detector'
_diffrn_measurement_method '\w scans'
_diffrn_radiation_source 'SuperNova (Mo) X-ray Source'
_diffrn_radiation_type MoK\a
_diffrn_radiation_wavelength 0.71073
_diffrn_reflns_av_R_equivalents 0.0552
_diffrn_reflns_av_unetI/netI 0.0853
_diffrn_reflns_Laue_measured_fraction_full 0.997
_diffrn_reflns_Laue_measured_fraction_max 0.997
_diffrn_reflns_limit_h_max 12
_diffrn_reflns_limit_h_min -12
_diffrn_reflns_limit_k_max 18
_diffrn_reflns_limit_k_min -18
_diffrn_reflns_limit_l_max 16
_diffrn_reflns_limit_l_min -18
_diffrn_reflns_number 16535
_diffrn_reflns_point_group_measured_fraction_full 0.997
_diffrn_reflns_point_group_measured_fraction_max 0.997
_diffrn_reflns_theta_full 25.000
_diffrn_reflns_theta_max 25.000
_diffrn_reflns_theta_min 2.971
_exptl_absorpt_coefficient_mu 1.661
_exptl_absorpt_correction_T_max 1.00000
_exptl_absorpt_correction_T_min 0.69587
_exptl_absorpt_correction_type multi-scan
_exptl_absorpt_process_details
;
CrysAlisPro, Agilent Technologies,
Version 1.171.36.28 (release 01-02-2013 CrysAlis171 .NET)
(compiled Feb  1 2013,16:14:44)
Empirical absorption correction using spherical harmonics,
implemented in SCALE3 ABSPACK scaling algorithm.
;
_exptl_crystal_colour red
_exptl_crystal_density_diffrn 1.438
_exptl_crystal_density_method 'not measured'
_exptl_crystal_description prism
_exptl_crystal_F_000 1046
_exptl_crystal_size_max 0.140
_exptl_crystal_size_mid 0.110
_exptl_crystal_size_min 0.100
_refine_diff_density_max 2.755
_refine_diff_density_min -1.260
_refine_diff_density_rms 0.172
_refine_ls_extinction_method none
_refine_ls_goodness_of_fit_ref 1.031
_refine_ls_hydrogen_treatment mixed
_refine_ls_matrix_type full
_refine_ls_number_parameters 515
_refine_ls_number_reflns 8313
_refine_ls_number_restraints 32
_refine_ls_restrained_S_all 1.032
_refine_ls_R_factor_all 0.1235
_refine_ls_R_factor_gt 0.0828
_refine_ls_shift/su_max 0.000
_refine_ls_shift/su_mean 0.000
_refine_ls_structure_factor_coef Fsqd
_refine_ls_weighting_details 'w=1/[\s^2^(Fo^2^)+(0.1531P)^2^+3.2142P] where P=(Fo^2^+2Fc^2^)/3'
_refine_ls_weighting_scheme calc
_refine_ls_wR_factor_gt 0.2211
_refine_ls_wR_factor_ref 0.2639
_reflns_Friedel_coverage 0.000
_reflns_number_gt 5206
_reflns_number_total 8313
_reflns_threshold_expression 'I > 2\s(I)'
_cod_data_source_file c6dt04830g2.cif
_cod_data_source_block 3
_cod_depositor_comments 'Adding full bibliography for 7042046--7042050.cif.'
_cod_database_code 7042049
_shelx_shelxl_version_number 2014/7
_shelx_space_group_comment
;
The symmetry employed for this shelxl refinement is uniquely defined
by the following loop, which should always be used as a source of
symmetry information in preference to the above space-group names.
They are only intended as comments.
;
_shelx_estimated_absorpt_t_min 0.801
_shelx_estimated_absorpt_t_max 0.851

loop_
_space_group_symop_operation_xyz
'x, y, z'
'-x, -y, -z'

loop_
_atom_site_label
_atom_site_type_symbol
_atom_site_fract_x
_atom_site_fract_y
_atom_site_fract_z
_atom_site_U_iso_or_equiv
_atom_site_adp_type
_atom_site_occupancy
_atom_site_site_symmetry_order
_atom_site_calc_flag
_atom_site_refinement_flags_posn
_atom_site_refinement_flags_adp
_atom_site_refinement_flags_occupancy
_atom_site_disorder_assembly
_atom_site_disorder_group
Fe1 Fe 0.13174(12) 0.67933(7) 0.31459(7) 0.0322(3) Uani 1 1 d . . . . .
Fe2 Fe 0.07128(11) 0.66900(7) 0.52088(7) 0.0288(3) Uani 1 1 d . . . . .
Fe3 Fe 0.21481(11) 0.49755(7) 0.25558(7) 0.0304(3) Uani 1 1 d . . . . .
Fe4 Fe 0.14318(10) 0.48966(6) 0.45453(6) 0.0233(3) Uani 1 1 d . . . . .
Fe5 Fe -0.08310(11) 0.51641(7) 0.34366(7) 0.0290(3) Uani 1 1 d . . . . .
C1A C 0.3606(8) 0.3943(6) 0.1252(5) 0.0379(19) Uani 1 1 d . . . . .
C1B C -0.0704(9) 0.8202(5) 0.6087(5) 0.040(2) Uani 1 1 d . . . . .
C2A C 0.2883(8) 0.4536(5) 0.0517(5) 0.0328(18) Uani 1 1 d . . . . .
C2B C 0.0390(8) 0.8619(5) 0.5882(5) 0.0322(18) Uani 1 1 d . . . . .
C3A C 0.2916(9) 0.4210(5) -0.0216(5) 0.041(2) Uani 1 1 d . . . . .
H3A H 0.2436 0.4600 -0.0688 0.049 Uiso 1 1 calc R U . . .
C3B C 0.0156(9) 0.9464(5) 0.6094(5) 0.040(2) Uani 1 1 d . . . . .
H3B H 0.0825 0.9769 0.5920 0.048 Uiso 1 1 calc R U . . .
C4A C 0.3633(9) 0.3338(6) -0.0255(6) 0.047(2) Uani 1 1 d . . . . .
H4A H 0.3633 0.3131 -0.0744 0.057 Uiso 1 1 calc R U . . .
C4B C -0.1027(9) 0.9836(5) 0.6546(5) 0.043(2) Uani 1 1 d . . . . .
H4B H -0.1154 1.0387 0.6688 0.052 Uiso 1 1 calc R U . . .
C5A C 0.4383(9) 0.2747(6) 0.0457(6) 0.045(2) Uani 1 1 d . . . . .
H5A H 0.4886 0.2150 0.0437 0.054 Uiso 1 1 calc R U . . .
C5B C -0.2050(9) 0.9405(6) 0.6799(6) 0.046(2) Uani 1 1 d . . . . .
H5B H -0.2858 0.9664 0.7112 0.055 Uiso 1 1 calc R U . . .
C6A C 0.4359(8) 0.3063(5) 0.1174(5) 0.040(2) Uani 1 1 d . . . . .
H6A H 0.4871 0.2671 0.1631 0.048 Uiso 1 1 calc R U . . .
C6B C -0.1871(8) 0.8599(5) 0.6587(5) 0.0376(19) Uani 1 1 d . . . . .
H6B H -0.2550 0.8304 0.6784 0.045 Uiso 1 1 calc R U . . .
C7A C 0.1999(9) 0.5457(6) 0.0562(5) 0.040(2) Uani 1 1 d . . . . .
C7B C 0.1695(8) 0.8190(5) 0.5429(5) 0.0333(18) Uani 1 1 d . . . . .
C8A C 0.1533(9) 0.6167(5) -0.0239(5) 0.040(2) Uani 1 1 d . . . . .
C8B C 0.2939(8) 0.8488(5) 0.5370(5) 0.0349(19) Uani 1 1 d . . . . .
C9A C 0.0194(9) 0.6699(6) -0.0224(6) 0.045(2) Uani 1 1 d . . . . .
H9A H -0.0418 0.6571 0.0268 0.054 Uiso 1 1 calc R U . . .
C9B C 0.3793(9) 0.8529(5) 0.4581(5) 0.038(2) Uani 1 1 d . . . . .
H9B H 0.3555 0.8409 0.4102 0.045 Uiso 1 1 calc R U . . .
C10A C -0.0253(11) 0.7437(6) -0.0952(6) 0.052(2) Uani 1 1 d . . . . .
H10A H -0.1165 0.7782 -0.0959 0.062 Uiso 1 1 calc R U . . .
C10B C 0.5018(9) 0.8752(5) 0.4514(5) 0.039(2) Uani 1 1 d . . . . .
H10B H 0.5593 0.8783 0.3990 0.046 Uiso 1 1 calc R U . . .
C11A C 0.0701(11) 0.7637(6) -0.1657(6) 0.050(2) Uani 1 1 d . . . . .
H11A H 0.0428 0.8131 -0.2137 0.060 Uiso 1 1 calc R U . . .
C11B C 0.5362(9) 0.8928(5) 0.5247(6) 0.044(2) Uani 1 1 d . . . . .
H11B H 0.6160 0.9087 0.5209 0.053 Uiso 1 1 calc R U . . .
C12A C 0.2016(11) 0.7126(6) -0.1658(6) 0.055(3) Uani 1 1 d . . . . .
H12A H 0.2637 0.7276 -0.2138 0.066 Uiso 1 1 calc R U . . .
C12B C 0.4496(9) 0.8863(5) 0.6032(5) 0.039(2) Uani 1 1 d . . . . .
H12B H 0.4741 0.8949 0.6528 0.047 Uiso 1 1 calc R U . . .
C13A C 0.2461(9) 0.6383(6) -0.0958(5) 0.045(2) Uani 1 1 d . . . . .
H13A H 0.3370 0.6032 -0.0969 0.054 Uiso 1 1 calc R U . . .
C13B C 0.3288(8) 0.8675(5) 0.6077(5) 0.0355(19) Uani 1 1 d . . . . .
H13B H 0.2693 0.8674 0.6592 0.043 Uiso 1 1 calc R U . . .
C14 C 0.3941(9) 0.6221(6) 0.1857(6) 0.050(2) Uani 1 1 d . . . . .
H14A H 0.4598 0.5647 0.1810 0.074 Uiso 1 1 calc R U . . .
H14B H 0.4348 0.6568 0.2075 0.074 Uiso 1 1 calc R U . . .
H14C H 0.3649 0.6564 0.1285 0.074 Uiso 1 1 calc R U . . .
C15 C 0.0207(15) 0.7965(8) 0.1302(8) 0.097(4) Uani 1 1 d . U . . .
H15A H 0.0544 0.8448 0.1338 0.145 Uiso 1 1 calc R U . . .
H15B H -0.0626 0.8228 0.1025 0.145 Uiso 1 1 calc R U . . .
H15C H 0.0873 0.7587 0.0958 0.145 Uiso 1 1 calc R U . . .
C16 C 0.3611(7) 0.5881(5) 0.4334(5) 0.0356(18) Uani 1 1 d . . . . .
H16A H 0.4124 0.5570 0.3890 0.053 Uiso 1 1 calc R U . . .
H16B H 0.3870 0.5510 0.4906 0.053 Uiso 1 1 calc R U . . .
H16C H 0.3794 0.6460 0.4223 0.053 Uiso 1 1 calc R U . . .
C17 C -0.0991(9) 0.8195(6) 0.3853(6) 0.057(3) Uani 1 1 d . . . . .
H17A H -0.0585 0.8640 0.3445 0.085 Uiso 1 1 calc R U . . .
H17B H -0.1360 0.8391 0.4386 0.085 Uiso 1 1 calc R U . . .
H17C H -0.1710 0.8137 0.3593 0.085 Uiso 1 1 calc R U . . .
C18 C -0.2816(9) 0.4130(6) 0.3369(6) 0.045(2) Uani 1 1 d . . . . .
H18A H -0.3666 0.4302 0.3721 0.068 Uiso 1 1 calc R U . . .
H18B H -0.2646 0.3515 0.3319 0.068 Uiso 1 1 calc R U . . .
H18C H -0.2859 0.4544 0.2791 0.068 Uiso 1 1 calc R U . . .
C19 C 0.3493(13) 0.3306(6) 0.3900(6) 0.076(3) Uani 1 1 d . U . . .
H19A H 0.3098 0.2990 0.4447 0.114 Uiso 1 1 calc R U . . .
H19B H 0.4448 0.3191 0.3932 0.114 Uiso 1 1 calc R U . . .
H19C H 0.3375 0.3089 0.3425 0.114 Uiso 1 1 calc R U . . .
C20 C 0.0458(8) 0.3918(5) 0.2185(5) 0.0364(19) Uani 1 1 d . . . . .
H20A H 0.0057 0.4325 0.1663 0.055 Uiso 1 1 calc R U . . .
H20B H -0.0138 0.3557 0.2516 0.055 Uiso 1 1 calc R U . . .
H20C H 0.1322 0.3518 0.2019 0.055 Uiso 1 1 calc R U . . .
Cl1 Cl 0.2299(2) 0.79864(14) 0.27156(15) 0.0499(6) Uani 1 1 d . . . . .
Cl2 Cl -0.1915(2) 0.61657(14) 0.22099(13) 0.0444(5) Uani 1 1 d . . . . .
O1A O 0.3602(5) 0.4201(4) 0.1959(3) 0.0366(13) Uani 1 1 d . . . . .
O1B O -0.0648(5) 0.7455(3) 0.5872(3) 0.0337(12) Uani 1 1 d . . . . .
O2A O 0.1576(6) 0.5680(3) 0.1289(3) 0.0382(13) Uani 1 1 d . . . . .
O2B O 0.1868(5) 0.7562(3) 0.5066(4) 0.0359(13) Uani 1 1 d . . . . .
O3 O 0.0648(5) 0.5710(3) 0.3375(3) 0.0266(11) Uani 1 1 d . . . . .
O4 O 0.0033(5) 0.5643(3) 0.5365(3) 0.0212(10) Uani 1 1 d . . . . .
O5 O 0.2794(5) 0.6049(3) 0.2450(3) 0.0342(12) Uani 1 1 d . . . . .
O6 O -0.0010(5) 0.7352(3) 0.4046(3) 0.0330(12) Uani 1 1 d . . . . .
O7 O -0.1751(5) 0.4174(3) 0.3772(3) 0.0316(12) Uani 1 1 d . . . . .
O8 O 0.2194(5) 0.6031(3) 0.4309(3) 0.0237(10) Uani 1 1 d . . . . .
O9 O 0.0653(5) 0.4441(3) 0.2712(3) 0.0305(12) Uani 1 1 d . . . . .
O10 O -0.0049(7) 0.7407(4) 0.2187(4) 0.0511(16) Uani 1 1 d D . . . .
H10 H -0.073(7) 0.723(7) 0.220(8) 0.077 Uiso 1 1 d D U . . .
O11 O -0.2164(5) 0.5813(3) 0.4318(3) 0.0276(11) Uani 1 1 d D . . . .
O12 O 0.2822(5) 0.4288(3) 0.3745(3) 0.0252(11) Uani 1 1 d . . . . .
C21A C -0.288(2) 0.6752(8) 0.4082(16) 0.042(5) Uani 0.35 1 d D U P A 1
H21A H -0.3113 0.6916 0.3488 0.063 Uiso 0.35 1 calc R U P A 1
H21B H -0.3693 0.6872 0.4478 0.063 Uiso 0.35 1 calc R U P A 1
H21C H -0.2311 0.7110 0.4119 0.063 Uiso 0.35 1 calc R U P A 1
C21B C -0.3481(13) 0.6381(10) 0.4140(8) 0.041(3) Uani 0.65 1 d . U P A 2
H21D H -0.3506 0.6628 0.3513 0.062 Uiso 0.65 1 calc R U P A 2
H21E H -0.4123 0.6029 0.4362 0.062 Uiso 0.65 1 calc R U P A 2
H21F H -0.3717 0.6876 0.4423 0.062 Uiso 0.65 1 calc R U P A 2

loop_
_atom_site_aniso_label
_atom_site_aniso_U_11
_atom_site_aniso_U_22
_atom_site_aniso_U_33
_atom_site_aniso_U_23
_atom_site_aniso_U_13
_atom_site_aniso_U_12
Fe1 0.0486(7) 0.0242(6) 0.0209(6) -0.0020(4) -0.0043(5) -0.0092(5)
Fe2 0.0410(7) 0.0253(6) 0.0228(6) -0.0086(4) -0.0049(5) -0.0100(5)
Fe3 0.0458(7) 0.0280(6) 0.0159(6) -0.0030(4) -0.0059(5) -0.0093(5)
Fe4 0.0354(6) 0.0215(5) 0.0138(5) -0.0036(4) -0.0074(4) -0.0071(5)
Fe5 0.0424(7) 0.0300(6) 0.0152(6) -0.0055(4) -0.0102(5) -0.0071(5)
C1A 0.047(5) 0.045(5) 0.019(4) -0.004(3) -0.002(3) -0.014(4)
C1B 0.063(6) 0.037(4) 0.022(4) -0.003(3) -0.015(4) -0.012(4)
C2A 0.036(4) 0.040(4) 0.019(4) -0.009(3) 0.005(3) -0.008(4)
C2B 0.044(5) 0.024(4) 0.025(4) -0.009(3) -0.013(3) 0.002(3)
C3A 0.058(5) 0.037(4) 0.022(4) -0.003(3) -0.005(4) -0.010(4)
C3B 0.064(6) 0.037(4) 0.023(4) -0.003(3) -0.018(4) -0.014(4)
C4A 0.058(5) 0.058(6) 0.030(5) -0.021(4) -0.004(4) -0.014(5)
C4B 0.064(6) 0.032(4) 0.032(5) -0.017(4) -0.023(4) 0.007(4)
C5A 0.057(5) 0.046(5) 0.034(5) -0.022(4) 0.000(4) -0.009(4)
C5B 0.041(5) 0.051(5) 0.046(5) -0.028(4) -0.015(4) 0.007(4)
C6A 0.047(5) 0.042(5) 0.033(5) -0.007(4) -0.013(4) -0.014(4)
C6B 0.045(5) 0.039(4) 0.027(4) -0.012(4) -0.008(4) -0.005(4)
C7A 0.065(6) 0.048(5) 0.021(4) -0.008(4) -0.005(4) -0.035(4)
C7B 0.051(5) 0.025(4) 0.023(4) -0.001(3) -0.004(3) -0.013(4)
C8A 0.060(6) 0.033(4) 0.030(5) -0.005(3) -0.010(4) -0.016(4)
C8B 0.053(5) 0.021(4) 0.026(4) -0.006(3) -0.011(4) -0.001(4)
C9A 0.065(6) 0.042(5) 0.027(5) -0.002(4) -0.007(4) -0.017(5)
C9B 0.060(5) 0.022(4) 0.030(5) -0.002(3) -0.007(4) -0.012(4)
C10A 0.076(7) 0.042(5) 0.042(6) -0.008(4) -0.026(5) -0.013(5)
C10B 0.054(5) 0.025(4) 0.029(5) -0.001(3) -0.006(4) -0.006(4)
C11A 0.088(7) 0.035(5) 0.028(5) 0.008(4) -0.023(5) -0.025(5)
C11B 0.047(5) 0.022(4) 0.059(6) 0.000(4) -0.015(4) -0.008(4)
C12A 0.093(8) 0.052(5) 0.022(5) 0.007(4) -0.016(5) -0.034(6)
C12B 0.059(5) 0.023(4) 0.034(5) -0.005(3) -0.015(4) -0.005(4)
C13A 0.058(6) 0.049(5) 0.030(5) -0.004(4) -0.012(4) -0.018(4)
C13B 0.049(5) 0.021(4) 0.034(5) -0.004(3) -0.011(4) -0.006(4)
C14 0.069(6) 0.049(5) 0.034(5) -0.013(4) 0.010(4) -0.026(5)
C15 0.140(10) 0.073(7) 0.049(7) 0.013(6) -0.017(7) -0.013(7)
C16 0.038(4) 0.039(4) 0.034(5) -0.009(4) -0.007(4) -0.014(4)
C17 0.053(6) 0.056(6) 0.052(6) -0.024(5) -0.024(5) 0.017(5)
C18 0.052(5) 0.046(5) 0.044(5) -0.012(4) -0.019(4) -0.012(4)
C19 0.129(9) 0.053(6) 0.029(5) -0.009(4) -0.029(6) 0.006(6)
C20 0.057(5) 0.034(4) 0.020(4) -0.011(3) -0.002(4) -0.013(4)
Cl1 0.0731(15) 0.0370(11) 0.0405(13) -0.0110(9) 0.0030(11) -0.0205(11)
Cl2 0.0613(13) 0.0476(12) 0.0203(10) -0.0047(8) -0.0175(9) -0.0062(10)
O1A 0.044(3) 0.042(3) 0.022(3) -0.011(2) -0.008(2) -0.005(3)
O1B 0.045(3) 0.027(3) 0.030(3) -0.011(2) -0.004(2) -0.008(2)
O2A 0.058(4) 0.030(3) 0.020(3) -0.004(2) -0.004(2) -0.006(3)
O2B 0.044(3) 0.039(3) 0.039(3) -0.024(3) 0.003(2) -0.021(3)
O3 0.043(3) 0.024(2) 0.012(2) 0.0012(19) -0.006(2) -0.012(2)
O4 0.026(2) 0.025(2) 0.014(2) -0.0016(19) -0.0070(19) -0.011(2)
O5 0.046(3) 0.024(3) 0.030(3) -0.008(2) 0.003(2) -0.009(2)
O6 0.043(3) 0.028(3) 0.025(3) -0.004(2) -0.004(2) -0.008(2)
O7 0.042(3) 0.033(3) 0.026(3) -0.009(2) -0.010(2) -0.014(2)
O8 0.028(3) 0.024(2) 0.023(3) -0.005(2) -0.004(2) -0.014(2)
O9 0.042(3) 0.035(3) 0.017(3) -0.004(2) -0.008(2) -0.013(2)
O10 0.078(5) 0.041(3) 0.024(3) 0.003(3) -0.013(3) -0.007(3)
O11 0.038(3) 0.033(3) 0.017(3) -0.008(2) -0.008(2) -0.012(2)
O12 0.034(3) 0.022(2) 0.019(3) -0.005(2) -0.003(2) -0.008(2)
C21A 0.047(11) 0.058(11) 0.034(10) -0.020(9) -0.009(9) -0.022(9)
C21B 0.034(7) 0.054(8) 0.024(6) -0.014(6) -0.004(5) 0.006(6)

loop_
_atom_type_symbol
_atom_type_description
_atom_type_scat_dispersion_real
_atom_type_scat_dispersion_imag
_atom_type_scat_source
C C 0.0033 0.0016 'International Tables Vol C Tables 4.2.6.8 and 6.1.1.4'
H H 0.0000 0.0000 'International Tables Vol C Tables 4.2.6.8 and 6.1.1.4'
Cl Cl 0.1484 0.1585 'International Tables Vol C Tables 4.2.6.8 and 6.1.1.4'
O O 0.0106 0.0060 'International Tables Vol C Tables 4.2.6.8 and 6.1.1.4'
Fe Fe 0.3463 0.8444 'International Tables Vol C Tables 4.2.6.8 and 6.1.1.4'

loop_
_geom_angle_atom_site_label_1
_geom_angle_atom_site_label_2
_geom_angle_atom_site_label_3
_geom_angle
_geom_angle_site_symmetry_1
_geom_angle_site_symmetry_3
O3 Fe1 O5 80.5(2) . .
O3 Fe1 O6 95.6(2) . .
O5 Fe1 O6 168.8(2) . .
O3 Fe1 O8 81.01(18) . .
O5 Fe1 O8 91.0(2) . .
O6 Fe1 O8 78.0(2) . .
O3 Fe1 O10 85.7(2) . .
O5 Fe1 O10 97.7(2) . .
O6 Fe1 O10 92.4(2) . .
O8 Fe1 O10 162.7(2) . .
O3 Fe1 Cl1 171.92(16) . .
O5 Fe1 Cl1 91.79(16) . .
O6 Fe1 Cl1 92.45(16) . .
O8 Fe1 Cl1 101.51(14) . .
O10 Fe1 Cl1 93.14(19) . .
O1B Fe2 O4 104.0(2) . .
O1B Fe2 O6 95.7(2) . .
O4 Fe2 O6 94.8(2) . .
O1B Fe2 O7 97.4(2) . 2_566
O4 Fe2 O7 81.22(19) . 2_566
O6 Fe2 O7 166.9(2) . 2_566
O1B Fe2 O2B 86.8(2) . .
O4 Fe2 O2B 166.4(2) . .
O6 Fe2 O2B 92.2(2) . .
O7 Fe2 O2B 89.3(2) 2_566 .
O1B Fe2 O8 171.00(19) . .
O4 Fe2 O8 81.88(18) . .
O6 Fe2 O8 76.87(19) . .
O7 Fe2 O8 90.17(19) 2_566 .
O2B Fe2 O8 88.44(19) . .
O1A Fe3 O9 103.2(2) . .
O1A Fe3 O5 104.3(2) . .
O9 Fe3 O5 149.8(2) . .
O1A Fe3 O12 92.6(2) . .
O9 Fe3 O12 95.92(19) . .
O5 Fe3 O12 94.9(2) . .
O1A Fe3 O2A 84.6(2) . .
O9 Fe3 O2A 87.0(2) . .
O5 Fe3 O2A 83.6(2) . .
O12 Fe3 O2A 176.4(2) . .
O1A Fe3 O3 172.25(19) . .
O9 Fe3 O3 77.1(2) . .
O5 Fe3 O3 77.3(2) . .
O12 Fe3 O3 79.66(18) . .
O2A Fe3 O3 103.12(19) . .
O4 Fe4 O12 102.3(2) 2_566 .
O4 Fe4 O11 98.88(19) 2_566 2_566
O12 Fe4 O11 100.0(2) . 2_566
O4 Fe4 O3 82.97(19) 2_566 .
O12 Fe4 O3 82.29(19) . .
O11 Fe4 O3 176.66(19) 2_566 .
O4 Fe4 O4 82.6(2) 2_566 .
O12 Fe4 O4 174.75(18) . .
O11 Fe4 O4 81.13(19) 2_566 .
O3 Fe4 O4 96.40(19) . .
O4 Fe4 O8 152.2(2) 2_566 .
O12 Fe4 O8 95.28(19) . .
O11 Fe4 O8 99.07(19) 2_566 .
O3 Fe4 O8 78.21(18) . .
O4 Fe4 O8 79.47(18) . .
O3 Fe5 O7 156.1(2) . .
O3 Fe5 O9 79.2(2) . .
O7 Fe5 O9 90.1(2) . .
O3 Fe5 O11 97.2(2) . .
O7 Fe5 O11 90.4(2) . .
O9 Fe5 O11 171.72(19) . .
O3 Fe5 O4 81.29(18) . 2_566
O7 Fe5 O4 77.98(19) . 2_566
O9 Fe5 O4 93.15(19) . 2_566
O11 Fe5 O4 78.89(19) . 2_566
O3 Fe5 Cl2 99.66(14) . .
O7 Fe5 Cl2 102.36(15) . .
O9 Fe5 Cl2 93.75(14) . .
O11 Fe5 Cl2 94.20(14) . .
O4 Fe5 Cl2 173.09(15) 2_566 .
O1A C1A C6A 120.4(7) . .
O1A C1A C2A 123.0(7) . .
C6A C1A C2A 116.6(7) . .
O1B C1B C6B 118.4(8) . .
O1B C1B C2B 124.3(8) . .
C6B C1B C2B 117.2(7) . .
C3A C2A C1A 119.9(7) . .
C3A C2A C7A 119.6(7) . .
C1A C2A C7A 120.2(7) . .
C3B C2B C1B 118.4(7) . .
C3B C2B C7B 121.3(8) . .
C1B C2B C7B 120.2(7) . .
C4A C3A C2A 121.6(7) . .
C4A C3A H3A 119.2 . .
C2A C3A H3A 119.2 . .
C4B C3B C2B 121.0(8) . .
C4B C3B H3B 119.5 . .
C2B C3B H3B 119.5 . .
C3A C4A C5A 119.3(8) . .
C3A C4A H4A 120.3 . .
C5A C4A H4A 120.3 . .
C3B C4B C5B 120.8(8) . .
C3B C4B H4B 119.6 . .
C5B C4B H4B 119.6 . .
C6A C5A C4A 119.4(8) . .
C6A C5A H5A 120.3 . .
C4A C5A H5A 120.3 . .
C6B C5B C4B 119.8(8) . .
C6B C5B H5B 120.1 . .
C4B C5B H5B 120.1 . .
C5A C6A C1A 123.1(7) . .
C5A C6A H6A 118.4 . .
C1A C6A H6A 118.4 . .
C5B C6B C1B 122.4(8) . .
C5B C6B H6B 118.8 . .
C1B C6B H6B 118.8 . .
O2A C7A C2A 122.2(7) . .
O2A C7A C8A 116.4(7) . .
C2A C7A C8A 121.5(7) . .
O2B C7B C2B 123.9(7) . .
O2B C7B C8B 114.5(7) . .
C2B C7B C8B 121.5(7) . .
C9A C8A C13A 119.8(7) . .
C9A C8A C7A 119.0(8) . .
C13A C8A C7A 120.6(8) . .
C13B C8B C9B 120.0(8) . .
C13B C8B C7B 122.2(7) . .
C9B C8B C7B 117.7(7) . .
C8A C9A C10A 120.3(9) . .
C8A C9A H9A 119.9 . .
C10A C9A H9A 119.9 . .
C8B C9B C10B 119.6(8) . .
C8B C9B H9B 120.2 . .
C10B C9B H9B 120.2 . .
C11A C10A C9A 118.3(9) . .
C11A C10A H10A 120.8 . .
C9A C10A H10A 120.8 . .
C9B C10B C11B 119.3(8) . .
C9B C10B H10B 120.3 . .
C11B C10B H10B 120.3 . .
C12A C11A C10A 121.1(8) . .
C12A C11A H11A 119.5 . .
C10A C11A H11A 119.5 . .
C12B C11B C10B 119.5(8) . .
C12B C11B H11B 120.3 . .
C10B C11B H11B 120.3 . .
C11A C12A C13A 121.1(9) . .
C11A C12A H12A 119.4 . .
C13A C12A H12A 119.4 . .
C13B C12B C11B 120.4(8) . .
C13B C12B H12B 119.8 . .
C11B C12B H12B 119.8 . .
C12A C13A C8A 119.3(9) . .
C12A C13A H13A 120.4 . .
C8A C13A H13A 120.4 . .
C12B C13B C8B 121.0(8) . .
C12B C13B H13B 119.5 . .
C8B C13B H13B 119.5 . .
O5 C14 H14A 109.5 . .
O5 C14 H14B 109.5 . .
H14A C14 H14B 109.5 . .
O5 C14 H14C 109.5 . .
H14A C14 H14C 109.5 . .
H14B C14 H14C 109.5 . .
O10 C15 H15A 109.5 . .
O10 C15 H15B 109.5 . .
H15A C15 H15B 109.5 . .
O10 C15 H15C 109.5 . .
H15A C15 H15C 109.5 . .
H15B C15 H15C 109.5 . .
O8 C16 H16A 109.5 . .
O8 C16 H16B 109.5 . .
H16A C16 H16B 109.5 . .
O8 C16 H16C 109.5 . .
H16A C16 H16C 109.5 . .
H16B C16 H16C 109.5 . .
O6 C17 H17A 109.5 . .
O6 C17 H17B 109.5 . .
H17A C17 H17B 109.5 . .
O6 C17 H17C 109.5 . .
H17A C17 H17C 109.5 . .
H17B C17 H17C 109.5 . .
O7 C18 H18A 109.5 . .
O7 C18 H18B 109.5 . .
H18A C18 H18B 109.5 . .
O7 C18 H18C 109.5 . .
H18A C18 H18C 109.5 . .
H18B C18 H18C 109.5 . .
O12 C19 H19A 109.5 . .
O12 C19 H19B 109.5 . .
H19A C19 H19B 109.5 . .
O12 C19 H19C 109.5 . .
H19A C19 H19C 109.5 . .
H19B C19 H19C 109.5 . .
O9 C20 H20A 109.5 . .
O9 C20 H20B 109.5 . .
H20A C20 H20B 109.5 . .
O9 C20 H20C 109.5 . .
H20A C20 H20C 109.5 . .
H20B C20 H20C 109.5 . .
C1A O1A Fe3 129.3(5) . .
C1B O1B Fe2 132.8(6) . .
C7A O2A Fe3 129.8(5) . .
C7B O2B Fe2 130.2(5) . .
Fe5 O3 Fe1 150.7(3) . .
Fe5 O3 Fe4 98.03(19) . .
Fe1 O3 Fe4 102.8(2) . .
Fe5 O3 Fe3 99.4(2) . .
Fe1 O3 Fe3 98.9(2) . .
Fe4 O3 Fe3 95.34(19) . .
Fe4 O4 Fe2 152.0(3) 2_566 .
Fe4 O4 Fe4 97.5(2) 2_566 .
Fe2 O4 Fe4 102.8(2) . .
Fe4 O4 Fe5 97.70(19) 2_566 2_566
Fe2 O4 Fe5 98.79(19) . 2_566
Fe4 O4 Fe5 97.09(18) . 2_566
C14 O5 Fe3 122.2(5) . .
C14 O5 Fe1 133.8(5) . .
Fe3 O5 Fe1 103.0(2) . .
C17 O6 Fe2 126.7(5) . .
C17 O6 Fe1 124.3(5) . .
Fe2 O6 Fe1 106.5(2) . .
C18 O7 Fe5 127.4(5) . .
C18 O7 Fe2 132.3(5) . 2_566
Fe5 O7 Fe2 100.3(2) . 2_566
C16 O8 Fe1 119.0(4) . .
C16 O8 Fe4 119.5(4) . .
Fe1 O8 Fe4 97.96(19) . .
C16 O8 Fe2 120.9(4) . .
Fe1 O8 Fe2 98.58(19) . .
Fe4 O8 Fe2 95.80(19) . .
C20 O9 Fe3 127.1(5) . .
C20 O9 Fe5 125.1(5) . .
Fe3 O9 Fe5 104.2(2) . .
C15 O10 Fe1 126.6(7) . .
C15 O10 H10 109(8) . .
Fe1 O10 H10 122(8) . .
C21B O11 Fe4 130.1(6) . 2_566
C21A O11 Fe4 127.2(10) . 2_566
C21B O11 Fe5 123.4(6) . .
C21A O11 Fe5 122.2(11) . .
Fe4 O11 Fe5 102.9(2) 2_566 .
C19 O12 Fe4 126.2(5) . .
C19 O12 Fe3 118.4(5) . .
Fe4 O12 Fe3 102.6(2) . .
O11 C21A H21A 109.5 . .
O11 C21A H21B 109.5 . .
H21A C21A H21B 109.5 . .
O11 C21A H21C 109.5 . .
H21A C21A H21C 109.5 . .
H21B C21A H21C 109.5 . .
O11 C21B H21D 109.5 . .
O11 C21B H21E 109.5 . .
H21D C21B H21E 109.5 . .
O11 C21B H21F 109.5 . .
H21D C21B H21F 109.5 . .
H21E C21B H21F 109.5 . .

loop_
_geom_bond_atom_site_label_1
_geom_bond_atom_site_label_2
_geom_bond_distance
_geom_bond_site_symmetry_2
Fe1 O3 1.973(5) .
Fe1 O5 1.985(5) .
Fe1 O6 1.991(5) .
Fe1 O8 2.080(5) .
Fe1 O10 2.084(6) .
Fe1 Cl1 2.310(2) .
Fe2 O1B 1.918(5) .
Fe2 O4 1.945(5) .
Fe2 O6 1.991(5) .
Fe2 O7 2.018(5) 2_566
Fe2 O2B 2.051(5) .
Fe2 O8 2.129(5) .
Fe3 O1A 1.910(5) .
Fe3 O9 1.948(5) .
Fe3 O5 1.981(5) .
Fe3 O12 2.014(5) .
Fe3 O2A 2.089(5) .
Fe3 O3 2.110(5) .
Fe4 O4 1.943(5) 2_566
Fe4 O12 1.944(5) .
Fe4 O11 1.972(5) 2_566
Fe4 O3 2.069(4) .
Fe4 O4 2.075(5) .
Fe4 O8 2.107(4) .
Fe5 O3 1.973(5) .
Fe5 O7 1.991(5) .
Fe5 O9 2.000(5) .
Fe5 O11 2.037(5) .
Fe5 O4 2.107(4) 2_566
Fe5 Cl2 2.336(2) .
C1A O1A 1.305(9) .
C1A C6A 1.394(11) .
C1A C2A 1.430(10) .
C1B O1B 1.309(9) .
C1B C6B 1.394(11) .
C1B C2B 1.438(11) .
C2A C3A 1.400(11) .
C2A C7A 1.469(11) .
C2B C3B 1.413(11) .
C2B C7B 1.467(11) .
C3A C4A 1.357(11) .
C3A H3A 0.9300 .
C3B C4B 1.353(12) .
C3B H3B 0.9300 .
C4A C5A 1.416(11) .
C4A H4A 0.9300 .
C4B C5B 1.384(12) .
C4B H4B 0.9300 .
C5A C6A 1.369(11) .
C5A H5A 0.9300 .
C5B C6B 1.364(12) .
C5B H5B 0.9300 .
C6A H6A 0.9300 .
C6B H6B 0.9300 .
C7A O2A 1.268(9) .
C7A C8A 1.471(11) .
C7B O2B 1.244(9) .
C7B C8B 1.496(11) .
C8A C9A 1.377(11) .
C8A C13A 1.391(12) .
C8B C13B 1.381(11) .
C8B C9B 1.394(11) .
C9A C10A 1.408(11) .
C9A H9A 0.9300 .
C9B C10B 1.408(11) .
C9B H9B 0.9300 .
C10A C11A 1.389(13) .
C10A H10A 0.9300 .
C10B C11B 1.409(12) .
C10B H10B 0.9300 .
C11A C12A 1.347(13) .
C11A H11A 0.9300 .
C11B C12B 1.396(12) .
C11B H11B 0.9300 .
C12A C13A 1.385(11) .
C12A H12A 0.9300 .
C12B C13B 1.368(11) .
C12B H12B 0.9300 .
C13A H13A 0.9300 .
C13B H13B 0.9300 .
C14 O5 1.425(10) .
C14 H14A 0.9600 .
C14 H14B 0.9600 .
C14 H14C 0.9600 .
C15 O10 1.457(12) .
C15 H15A 0.9600 .
C15 H15B 0.9600 .
C15 H15C 0.9600 .
C16 O8 1.422(8) .
C16 H16A 0.9600 .
C16 H16B 0.9600 .
C16 H16C 0.9600 .
C17 O6 1.386(9) .
C17 H17A 0.9600 .
C17 H17B 0.9600 .
C17 H17C 0.9600 .
C18 O7 1.411(9) .
C18 H18A 0.9600 .
C18 H18B 0.9600 .
C18 H18C 0.9600 .
C19 O12 1.454(10) .
C19 H19A 0.9600 .
C19 H19B 0.9600 .
C19 H19C 0.9600 .
C20 O9 1.421(9) .
C20 H20A 0.9600 .
C20 H20B 0.9600 .
C20 H20C 0.9600 .
O4 Fe4 1.943(5) 2_566
O4 Fe5 2.107(4) 2_566
O7 Fe2 2.018(5) 2_566
O10 H10 0.841(10) .
O11 C21B 1.404(12) .
O11 C21A 1.406(10) .
O11 Fe4 1.972(5) 2_566
C21A H21A 0.9600 .
C21A H21B 0.9600 .
C21A H21C 0.9600 .
C21B H21D 0.9600 .
C21B H21E 0.9600 .
C21B H21F 0.9600 .
